data_1521953
loop_
_publ_author_name
'Solans, X.'
'Calvet, M.T.'
'Bocanegra, E.H.'
'Martinez-Sarrion, M.L.'
'Mestres, L.'
'Bakkali, A.'
'Herraiz, M.'
'Mata, J.'

_publ_section_title
;
 Thermal analysis and X-ray diffraction study on Li K S O4: a new phase
 transition
;
_journal_name_full 'Journal of Solid State Chemistry'
_journal_page_first 316
_journal_page_last 324
_journal_volume 148
_journal_year 1999
_chemical_formula_sum 'K Li O4 S'
_chemical_name_systematic 'K Li (S O4)'
_space_group_IT_number 173
_symmetry_space_group_name_Hall 'P 6c'
_symmetry_space_group_name_H-M 'P 63'
_cell_angle_alpha 90
_cell_angle_beta 90
_cell_angle_gamma 120
_cell_formula_units_Z 2
_cell_length_a 5.1421
_cell_length_b 5.1421
_cell_length_c 8.634
_cell_volume 197.708
_citation_journal_id_ASTM JSSCBI
_cod_data_source_file Solans_JSSCBI_1999_394.cif
_cod_data_source_block K1Li1O4S1
_cod_original_cell_volume 197.7077
_cod_original_formula_sum 'K1 Li1 O4 S1'
_cod_database_code 1521953

loop_
_symmetry_equiv_pos_as_xyz
x,y,z
x-y,x,z+1/2
-y,x-y,z
-x,-y,z+1/2
-x+y,-x,z
y,-x+y,z+1/2

loop_
_atom_site_label
_atom_site_type_symbol
_atom_site_fract_x
_atom_site_fract_y
_atom_site_fract_z
_atom_site_occupancy
_atom_site_U_iso_or_equiv
O2 O-2 0.5979 0.9425 0.9538 1 0.0
S1 S+6 0.3333 0.6667 0.9007 1 0.0
Li1 Li+1 0.3333 0.6667 0.5134 1 0.0
K1 K+1 0 0 0.1938 1 0.0
O1 O-2 0.3333 0.6667 0.731 1 0.0
